data_7007389
loop_
_publ_author_name
'Moser, Carmen'
'Orthaber, Andreas'
'Nieger, Martin'
'Belaj, Ferdinand'
'Pietschnig, Rudolf'

_publ_section_title
;
 The homologous series of 1,1'-ferrocenylenebisdihalophosphanes
 (C5H4PX2)2Fe (X = F, Cl, Br, I): precursors for the first metallocene
 bridged bisphosphaalkene.
;
_journal_issue 32
_journal_name_full 'Dalton transactions (Cambridge, England : 2003)'
_journal_page_first 3879
_journal_page_last 3885
_journal_paper_doi 10.1039/b604501d
_journal_year 2006
_chemical_formula_moiety 'C10 H8 Cl4 Fe P2'
_chemical_formula_sum 'C10 H8 Cl4 Fe P2'
_chemical_formula_weight 387.75
_chemical_name_systematic ' 1,1'-bis(dichlorophosphano)ferrocene'
_space_group_IT_number 14
_symmetry_cell_setting monoclinic
_symmetry_space_group_name_Hall '-P 2yn'
_symmetry_space_group_name_H-M 'P 1 21/n 1'
_atom_sites_solution_hydrogens geom
_atom_sites_solution_primary direct
_atom_sites_solution_secondary difmap
_audit_creation_method 'manual edited SHELXL-97 .cif file'
_cell_angle_alpha 90.00
_cell_angle_beta 97.105(2)
_cell_angle_gamma 90.00
_cell_formula_units_Z 4
_cell_length_a 6.7838(1)
_cell_length_b 11.2938(3)
_cell_length_c 17.8651(4)
_cell_measurement_reflns_used 13.943
_cell_measurement_temperature 123(2)
_cell_volume 1358.22(5)
_computing_cell_refinement DENZO-SMN
_computing_data_collection Collect
_computing_data_reduction DENZO-SMN
_computing_molecular_graphics XP
_computing_publication_material 'SHELXL-97 (Sheldrick, 1997)'
_computing_structure_refinement 'SHELXL-97 (Sheldrick, 1997)'
_computing_structure_solution 'SHELXS-97 (Sheldrick, 1990)'
_diffrn_ambient_temperature 123(2)
_diffrn_measured_fraction_theta_full 0.936
_diffrn_measured_fraction_theta_max 0.936
_diffrn_measurement_device_type 'Nonius KappaCCD'
_diffrn_measurement_method 'rotation in phi and omega'
_diffrn_radiation_monochromator graphite
_diffrn_radiation_source 'fine-focus sealed tube'
_diffrn_radiation_type MoK\a
_diffrn_radiation_wavelength 0.71073
_diffrn_reflns_av_R_equivalents 0.0546
_diffrn_reflns_av_sigmaI/netI 0.0383
_diffrn_reflns_limit_h_max 9
_diffrn_reflns_limit_h_min -8
_diffrn_reflns_limit_k_max 15
_diffrn_reflns_limit_k_min -15
_diffrn_reflns_limit_l_max 23
_diffrn_reflns_limit_l_min -23
_diffrn_reflns_number 22012
_diffrn_reflns_theta_full 28.37
_diffrn_reflns_theta_max 28.37
_diffrn_reflns_theta_min 2.92
_exptl_absorpt_coefficient_mu 2.103
_exptl_absorpt_correction_T_max 0.71894
_exptl_absorpt_correction_T_min 0.56135
_exptl_absorpt_correction_type empirical
_exptl_crystal_colour brownish
_exptl_crystal_density_diffrn 1.896
_exptl_crystal_density_meas ?
_exptl_crystal_density_method 'not measured'
_exptl_crystal_description rods
_exptl_crystal_F_000 768
_exptl_crystal_size_max 0.35
_exptl_crystal_size_mid 0.15
_exptl_crystal_size_min 0.10
_refine_diff_density_max 0.565
_refine_diff_density_min -0.668
_refine_diff_density_rms 0.095
_refine_ls_extinction_method none
_refine_ls_goodness_of_fit_ref 1.005
_refine_ls_hydrogen_treatment constr
_refine_ls_matrix_type full
_refine_ls_number_parameters 154
_refine_ls_number_reflns 3339
_refine_ls_number_restraints 0
_refine_ls_restrained_S_all 1.005
_refine_ls_R_factor_all 0.0297
_refine_ls_R_factor_gt 0.0249
_refine_ls_shift/su_max 0.002
_refine_ls_shift/su_mean 0.000
_refine_ls_structure_factor_coef Fsqd
_refine_ls_weighting_details 'w=1/[\s^2^(Fo^2^)+(0.0343P)^2^+0.0000P] where P=(Fo^2^+2Fc^2^)/3'
_refine_ls_weighting_scheme calc
_refine_ls_wR_factor_gt 0.0604
_refine_ls_wR_factor_ref 0.0612
_reflns_number_gt 2817
_reflns_number_total 3339
_reflns_threshold_expression >2sigma(I)
_cod_data_source_file b604501d.txt
_cod_data_source_block rp104a_compound_3b.
_cod_depositor_comments
;
The following automatic conversions were performed:

'_exptl_crystal_density_meas' value 'none' was changed to '?' - the
value is perceived as not measured.

Automatic conversion script
Id: cif_fix_values 3008 2015-01-20 13:52:24Z robertas 

The following automatic conversions were performed:

'_refine_ls_weighting_scheme' value 'calc
w=1/[\s^2^(Fo^2^)+(0.0343P)^2^+0.0000P] where P=(Fo^2^+2Fc^2^)/3' was
changed to 'calc'. New tag '_refine_ls_weighting_details' was
created. The value of the new tag was set to
'w=1/[\s^2^(Fo^2^)+(0.0343P)^2^+0.0000P] where P=(Fo^2^+2Fc^2^)/3'.

Automatic conversion script
Id: cif_fix_values 3143 2015-03-26 13:38:13Z robertas 
;
_cod_original_sg_symbol_H-M P2(1)/n
_cod_database_code 7007389

loop_
_symmetry_equiv_pos_as_xyz
'x, y, z'
'-x+1/2, y+1/2, -z+1/2'
'-x, -y, -z'
'x-1/2, -y-1/2, z-1/2'

loop_
_atom_site_label
_atom_site_type_symbol
_atom_site_fract_x
_atom_site_fract_y
_atom_site_fract_z
_atom_site_U_iso_or_equiv
_atom_site_adp_type
_atom_site_occupancy
_atom_site_calc_flag
_atom_site_refinement_flags
_atom_site_disorder_assembly
_atom_site_disorder_group
Fe1 Fe 0.18489(3) 0.200877(18) 0.585470(11) 0.01338(8) Uani 1 d . . .
Cl1 Cl 0.24681(6) 0.39468(4) 0.76201(2) 0.02814(11) Uani 1 d . . .
Cl2 Cl -0.20653(5) 0.46187(3) 0.73249(2) 0.02317(10) Uani 1 d . . .
Cl3 Cl 0.57324(6) 0.35317(4) 0.38913(2) 0.02966(12) Uani 1 d . . .
Cl4 Cl 0.13433(6) 0.25394(3) 0.36886(2) 0.02573(11) Uani 1 d . . .
P1 P 0.03526(6) 0.43776(4) 0.67291(2) 0.01832(10) Uani 1 d . . .
P2 P 0.31610(6) 0.35974(3) 0.44155(2) 0.01745(10) Uani 1 d . . .
C1 C -0.0214(2) 0.29405(13) 0.63397(8) 0.0161(3) Uani 1 d . . .
C2 C 0.0007(2) 0.17863(13) 0.66704(9) 0.0172(3) Uani 1 d . . .
H2 H 0.0403 0.1614 0.7188 0.021 Uiso 1 calc R . .
C3 C -0.0472(2) 0.09456(14) 0.60842(9) 0.0199(3) Uani 1 d . . .
H3 H -0.0451 0.0110 0.6144 0.024 Uiso 1 calc R . .
C4 C -0.0990(2) 0.15618(14) 0.53945(9) 0.0200(3) Uani 1 d . . .
H4 H -0.1372 0.1209 0.4916 0.024 Uiso 1 calc R . .
C5 C -0.0838(2) 0.27961(14) 0.55442(9) 0.0184(3) Uani 1 d . . .
H5 H -0.1101 0.3414 0.5185 0.022 Uiso 1 calc R . .
C6 C 0.3829(2) 0.25715(13) 0.51670(8) 0.0155(3) Uani 1 d . . .
C7 C 0.4426(2) 0.29606(13) 0.59288(8) 0.0169(3) Uani 1 d . . .
H7 H 0.4593 0.3759 0.6091 0.020 Uiso 1 calc R . .
C8 C 0.4718(2) 0.19449(14) 0.63922(9) 0.0182(3) Uani 1 d . . .
H8 H 0.5120 0.1944 0.6921 0.022 Uiso 1 calc R . .
C9 C 0.4311(2) 0.09293(14) 0.59352(9) 0.0185(3) Uani 1 d . . .
H9 H 0.4391 0.0132 0.6105 0.022 Uiso 1 calc R . .
C10 C 0.3761(2) 0.13063(13) 0.51775(8) 0.0167(3) Uani 1 d . . .
H10 H 0.3411 0.0806 0.4754 0.020 Uiso 1 calc R . .

loop_
_atom_site_aniso_label
_atom_site_aniso_U_11
_atom_site_aniso_U_22
_atom_site_aniso_U_33
_atom_site_aniso_U_23
_atom_site_aniso_U_13
_atom_site_aniso_U_12
Fe1 0.01098(13) 0.01686(13) 0.01214(13) -0.00051(8) 0.00078(9) 0.00044(8)
Cl1 0.0209(2) 0.0371(3) 0.0243(2) -0.01151(18) -0.00570(16) 0.00369(18)
Cl2 0.0193(2) 0.0283(2) 0.0226(2) -0.00573(16) 0.00537(16) 0.00321(16)
Cl3 0.0215(2) 0.0478(3) 0.0204(2) 0.01014(18) 0.00526(16) 0.00024(19)
Cl4 0.0295(2) 0.0255(2) 0.0195(2) 0.00092(16) -0.00746(17) -0.00529(17)
P1 0.0164(2) 0.0198(2) 0.0189(2) -0.00190(16) 0.00302(16) 0.00043(16)
P2 0.0177(2) 0.0182(2) 0.0160(2) 0.00077(16) 0.00034(15) -0.00103(16)
C1 0.0115(7) 0.0219(8) 0.0149(8) -0.0017(6) 0.0020(6) 0.0012(6)
C2 0.0134(7) 0.0227(8) 0.0160(8) -0.0008(6) 0.0042(6) -0.0016(6)
C3 0.0155(8) 0.0202(8) 0.0248(9) -0.0027(7) 0.0058(6) -0.0039(6)
C4 0.0130(8) 0.0285(9) 0.0177(8) -0.0066(7) -0.0009(6) -0.0024(7)
C5 0.0120(7) 0.0258(8) 0.0167(8) 0.0001(6) -0.0010(6) 0.0028(6)
C6 0.0107(7) 0.0206(8) 0.0152(8) 0.0000(6) 0.0020(6) -0.0005(6)
C7 0.0106(7) 0.0231(8) 0.0166(8) -0.0016(6) 0.0003(6) -0.0011(6)
C8 0.0107(8) 0.0298(9) 0.0137(8) 0.0008(6) -0.0007(6) 0.0022(6)
C9 0.0142(8) 0.0220(8) 0.0198(8) 0.0040(6) 0.0037(6) 0.0056(6)
C10 0.0136(7) 0.0202(8) 0.0166(8) -0.0020(6) 0.0032(6) 0.0021(6)

loop_
_atom_type_symbol
_atom_type_description
_atom_type_scat_dispersion_real
_atom_type_scat_dispersion_imag
_atom_type_scat_source
C C 0.0033 0.0016 'International Tables Vol C Tables 4.2.6.8 and 6.1.1.4'
H H 0.0000 0.0000 'International Tables Vol C Tables 4.2.6.8 and 6.1.1.4'
P P 0.1023 0.0942 'International Tables Vol C Tables 4.2.6.8 and 6.1.1.4'
Cl Cl 0.1484 0.1585 'International Tables Vol C Tables 4.2.6.8 and 6.1.1.4'
Fe Fe 0.3463 0.8444 'International Tables Vol C Tables 4.2.6.8 and 6.1.1.4'

loop_
_geom_angle_atom_site_label_1
_geom_angle_atom_site_label_2
_geom_angle_atom_site_label_3
_geom_angle
_geom_angle_site_symmetry_1
_geom_angle_site_symmetry_3
_geom_angle_publ_flag
C1 Fe1 C6 129.70(6) . . ?
C1 Fe1 C10 167.81(6) . . ?
C6 Fe1 C10 41.11(6) . . ?
C1 Fe1 C5 41.45(6) . . ?
C6 Fe1 C5 109.54(6) . . ?
C10 Fe1 C5 128.30(6) . . ?
C1 Fe1 C7 109.23(6) . . ?
C6 Fe1 C7 41.39(6) . . ?
C10 Fe1 C7 68.98(6) . . ?
C5 Fe1 C7 121.10(6) . . ?
C1 Fe1 C2 41.09(6) . . ?
C6 Fe1 C2 167.31(6) . . ?
C10 Fe1 C2 149.57(6) . . ?
C5 Fe1 C2 69.16(6) . . ?
C7 Fe1 C2 127.64(6) . . ?
C1 Fe1 C9 150.92(6) . . ?
C6 Fe1 C9 68.65(6) . . ?
C10 Fe1 C9 40.65(6) . . ?
C5 Fe1 C9 165.03(6) . . ?
C7 Fe1 C9 68.08(6) . . ?
C2 Fe1 C9 116.01(6) . . ?
C1 Fe1 C4 68.75(6) . . ?
C6 Fe1 C4 119.38(6) . . ?
C10 Fe1 C4 107.42(6) . . ?
C5 Fe1 C4 40.51(6) . . ?
C7 Fe1 C4 154.79(6) . . ?
C2 Fe1 C4 68.40(6) . . ?
C9 Fe1 C4 126.36(6) . . ?
C1 Fe1 C3 68.46(6) . . ?
C6 Fe1 C3 151.78(6) . . ?
C10 Fe1 C3 116.66(6) . . ?
C5 Fe1 C3 68.25(6) . . ?
C7 Fe1 C3 164.24(6) . . ?
C2 Fe1 C3 40.46(6) . . ?
C9 Fe1 C3 105.92(6) . . ?
C4 Fe1 C3 40.32(6) . . ?
C1 Fe1 C8 118.72(6) . . ?
C6 Fe1 C8 68.64(6) . . ?
C10 Fe1 C8 68.28(6) . . ?
C5 Fe1 C8 154.28(6) . . ?
C7 Fe1 C8 40.30(6) . . ?
C2 Fe1 C8 106.73(6) . . ?
C9 Fe1 C8 40.17(6) . . ?
C4 Fe1 C8 163.46(6) . . ?
C3 Fe1 C8 125.96(6) . . ?
C1 P1 Cl1 100.45(5) . . ?
C1 P1 Cl2 99.94(5) . . ?
Cl1 P1 Cl2 98.81(2) . . ?
C6 P2 Cl4 100.01(5) . . ?
C6 P2 Cl3 99.55(5) . . ?
Cl4 P2 Cl3 99.52(2) . . ?
C2 C1 C5 107.89(13) . . ?
C2 C1 P1 131.24(12) . . ?
C5 C1 P1 120.60(12) . . ?
C2 C1 Fe1 70.20(8) . . ?
C5 C1 Fe1 69.77(8) . . ?
P1 C1 Fe1 120.68(7) . . ?
C3 C2 C1 107.55(14) . . ?
C3 C2 Fe1 70.25(8) . . ?
C1 C2 Fe1 68.71(8) . . ?
C4 C3 C2 108.74(14) . . ?
C4 C3 Fe1 69.83(9) . . ?
C2 C3 Fe1 69.29(8) . . ?
C5 C4 C3 108.23(13) . . ?
C5 C4 Fe1 69.04(8) . . ?
C3 C4 Fe1 69.85(8) . . ?
C4 C5 C1 107.60(14) . . ?
C4 C5 Fe1 70.45(8) . . ?
C1 C5 Fe1 68.77(8) . . ?
C10 C6 C7 107.37(13) . . ?
C10 C6 P2 130.66(11) . . ?
C7 C6 P2 121.82(11) . . ?
C10 C6 Fe1 69.79(8) . . ?
C7 C6 Fe1 69.72(8) . . ?
P2 C6 Fe1 122.10(7) . . ?
C8 C7 C6 107.97(13) . . ?
C8 C7 Fe1 70.61(8) . . ?
C6 C7 Fe1 68.89(8) . . ?
C7 C8 C9 108.45(13) . . ?
C7 C8 Fe1 69.08(8) . . ?
C9 C8 Fe1 69.76(8) . . ?
C8 C9 C10 108.40(14) . . ?
C8 C9 Fe1 70.07(8) . . ?
C10 C9 Fe1 69.00(8) . . ?
C9 C10 C6 107.82(13) . . ?
C9 C10 Fe1 70.34(8) . . ?
C6 C10 Fe1 69.09(8) . . ?

loop_
_geom_bond_atom_site_label_1
_geom_bond_atom_site_label_2
_geom_bond_distance
_geom_bond_site_symmetry_2
_geom_bond_publ_flag
Fe1 C1 2.0290(14) . ?
Fe1 C6 2.0313(14) . ?
Fe1 C10 2.0407(14) . ?
Fe1 C5 2.0425(14) . ?
Fe1 C7 2.0424(14) . ?
Fe1 C2 2.0489(14) . ?
Fe1 C9 2.0585(14) . ?
Fe1 C4 2.0611(14) . ?
Fe1 C3 2.0615(15) . ?
Fe1 C8 2.0625(14) . ?
Cl1 P1 2.0651(6) . ?
Cl2 P1 2.0806(5) . ?
Cl3 P2 2.0808(6) . ?
Cl4 P2 2.0588(5) . ?
P1 C1 1.7888(15) . ?
P2 C6 1.7888(15) . ?
C1 C2 1.431(2) . ?
C1 C5 1.441(2) . ?
C2 C3 1.421(2) . ?
C3 C4 1.421(2) . ?
C4 C5 1.421(2) . ?
C6 C10 1.430(2) . ?
C6 C7 1.440(2) . ?
C7 C8 1.414(2) . ?
C8 C9 1.415(2) . ?
C9 C10 1.424(2) . ?

loop_
_geom_torsion_atom_site_label_1
_geom_torsion_atom_site_label_2
_geom_torsion_atom_site_label_3
_geom_torsion_atom_site_label_4
_geom_torsion
_geom_torsion_site_symmetry_1
_geom_torsion_site_symmetry_2
_geom_torsion_site_symmetry_3
_geom_torsion_site_symmetry_4
_geom_torsion_publ_flag
Cl1 P1 C1 C2 23.18(14) . . . . ?
Cl2 P1 C1 C2 -77.80(14) . . . . ?
Cl1 P1 C1 C5 -149.92(11) . . . . ?
Cl2 P1 C1 C5 109.09(11) . . . . ?
Cl1 P1 C1 Fe1 -66.60(8) . . . . ?
Cl2 P1 C1 Fe1 -167.58(7) . . . . ?
C6 Fe1 C1 C2 -167.74(8) . . . . ?
C10 Fe1 C1 C2 154.9(3) . . . . ?
C5 Fe1 C1 C2 118.72(13) . . . . ?
C7 Fe1 C1 C2 -125.73(9) . . . . ?
C9 Fe1 C1 C2 -46.46(16) . . . . ?
C4 Fe1 C1 C2 81.08(9) . . . . ?
C3 Fe1 C1 C2 37.63(9) . . . . ?
C8 Fe1 C1 C2 -82.61(10) . . . . ?
C6 Fe1 C1 C5 73.54(11) . . . . ?
C10 Fe1 C1 C5 36.1(3) . . . . ?
C7 Fe1 C1 C5 115.55(9) . . . . ?
C2 Fe1 C1 C5 -118.72(13) . . . . ?
C9 Fe1 C1 C5 -165.18(11) . . . . ?
C4 Fe1 C1 C5 -37.64(9) . . . . ?
C3 Fe1 C1 C5 -81.09(10) . . . . ?
C8 Fe1 C1 C5 158.67(9) . . . . ?
C6 Fe1 C1 P1 -40.80(12) . . . . ?
C10 Fe1 C1 P1 -78.2(3) . . . . ?
C5 Fe1 C1 P1 -114.34(13) . . . . ?
C7 Fe1 C1 P1 1.21(11) . . . . ?
C2 Fe1 C1 P1 126.94(13) . . . . ?
C9 Fe1 C1 P1 80.48(15) . . . . ?
C4 Fe1 C1 P1 -151.98(11) . . . . ?
C3 Fe1 C1 P1 164.57(11) . . . . ?
C8 Fe1 C1 P1 44.33(11) . . . . ?
C5 C1 C2 C3 0.08(16) . . . . ?
P1 C1 C2 C3 -173.68(11) . . . . ?
Fe1 C1 C2 C3 -59.76(10) . . . . ?
C5 C1 C2 Fe1 59.85(10) . . . . ?
P1 C1 C2 Fe1 -113.92(13) . . . . ?
C1 Fe1 C2 C3 118.93(13) . . . . ?
C6 Fe1 C2 C3 167.0(2) . . . . ?
C10 Fe1 C2 C3 -50.88(16) . . . . ?
C5 Fe1 C2 C3 80.52(10) . . . . ?
C7 Fe1 C2 C3 -165.63(9) . . . . ?
C9 Fe1 C2 C3 -84.16(10) . . . . ?
C4 Fe1 C2 C3 36.93(9) . . . . ?
C8 Fe1 C2 C3 -126.33(10) . . . . ?
C6 Fe1 C2 C1 48.1(3) . . . . ?
C10 Fe1 C2 C1 -169.80(11) . . . . ?
C5 Fe1 C2 C1 -38.40(9) . . . . ?
C7 Fe1 C2 C1 75.44(11) . . . . ?
C9 Fe1 C2 C1 156.92(8) . . . . ?
C4 Fe1 C2 C1 -82.00(9) . . . . ?
C3 Fe1 C2 C1 -118.93(13) . . . . ?
C8 Fe1 C2 C1 114.74(9) . . . . ?
C1 C2 C3 C4 -0.04(17) . . . . ?
Fe1 C2 C3 C4 -58.83(10) . . . . ?
C1 C2 C3 Fe1 58.79(10) . . . . ?
C1 Fe1 C3 C4 82.11(10) . . . . ?
C6 Fe1 C3 C4 -53.68(16) . . . . ?
C10 Fe1 C3 C4 -85.77(10) . . . . ?
C5 Fe1 C3 C4 37.35(9) . . . . ?
C7 Fe1 C3 C4 166.7(2) . . . . ?
C2 Fe1 C3 C4 120.32(13) . . . . ?
C9 Fe1 C3 C4 -128.07(9) . . . . ?
C8 Fe1 C3 C4 -167.29(9) . . . . ?
C1 Fe1 C3 C2 -38.20(9) . . . . ?
C6 Fe1 C3 C2 -174.00(11) . . . . ?
C10 Fe1 C3 C2 153.92(9) . . . . ?
C5 Fe1 C3 C2 -82.97(10) . . . . ?
C7 Fe1 C3 C2 46.4(3) . . . . ?
C9 Fe1 C3 C2 111.61(10) . . . . ?
C4 Fe1 C3 C2 -120.32(13) . . . . ?
C8 Fe1 C3 C2 72.39(11) . . . . ?
C2 C3 C4 C5 -0.02(17) . . . . ?
Fe1 C3 C4 C5 -58.53(10) . . . . ?
C2 C3 C4 Fe1 58.51(10) . . . . ?
C1 Fe1 C4 C5 38.49(9) . . . . ?
C6 Fe1 C4 C5 -86.09(10) . . . . ?
C10 Fe1 C4 C5 -129.25(9) . . . . ?
C7 Fe1 C4 C5 -51.72(18) . . . . ?
C2 Fe1 C4 C5 82.79(9) . . . . ?
C9 Fe1 C4 C5 -170.10(9) . . . . ?
C3 Fe1 C4 C5 119.83(13) . . . . ?
C8 Fe1 C4 C5 158.57(19) . . . . ?
C1 Fe1 C4 C3 -81.35(9) . . . . ?
C6 Fe1 C4 C3 154.07(9) . . . . ?
C10 Fe1 C4 C3 110.92(9) . . . . ?
C5 Fe1 C4 C3 -119.83(13) . . . . ?
C7 Fe1 C4 C3 -171.55(13) . . . . ?
C2 Fe1 C4 C3 -37.05(9) . . . . ?
C9 Fe1 C4 C3 70.06(11) . . . . ?
C8 Fe1 C4 C3 38.7(2) . . . . ?
C3 C4 C5 C1 0.08(16) . . . . ?
Fe1 C4 C5 C1 -58.96(10) . . . . ?
C3 C4 C5 Fe1 59.03(10) . . . . ?
C2 C1 C5 C4 -0.10(16) . . . . ?
P1 C1 C5 C4 174.46(10) . . . . ?
Fe1 C1 C5 C4 60.01(10) . . . . ?
C2 C1 C5 Fe1 -60.11(10) . . . . ?
P1 C1 C5 Fe1 114.44(10) . . . . ?
C1 Fe1 C5 C4 -118.82(13) . . . . ?
C6 Fe1 C5 C4 112.71(9) . . . . ?
C10 Fe1 C5 C4 70.31(11) . . . . ?
C7 Fe1 C5 C4 157.02(9) . . . . ?
C2 Fe1 C5 C4 -80.74(9) . . . . ?
C9 Fe1 C5 C4 32.4(3) . . . . ?
C3 Fe1 C5 C4 -37.18(9) . . . . ?
C8 Fe1 C5 C4 -166.13(13) . . . . ?
C6 Fe1 C5 C1 -128.47(9) . . . . ?
C10 Fe1 C5 C1 -170.87(8) . . . . ?
C7 Fe1 C5 C1 -84.16(10) . . . . ?
C2 Fe1 C5 C1 38.08(9) . . . . ?
C9 Fe1 C5 C1 151.2(2) . . . . ?
C4 Fe1 C5 C1 118.82(13) . . . . ?
C3 Fe1 C5 C1 81.64(9) . . . . ?
C8 Fe1 C5 C1 -47.31(18) . . . . ?
Cl4 P2 C6 C10 19.81(14) . . . . ?
Cl3 P2 C6 C10 -81.73(13) . . . . ?
Cl4 P2 C6 C7 -154.96(11) . . . . ?
Cl3 P2 C6 C7 103.50(11) . . . . ?
Cl4 P2 C6 Fe1 -70.26(9) . . . . ?
Cl3 P2 C6 Fe1 -171.80(7) . . . . ?
C1 Fe1 C6 C10 -168.76(9) . . . . ?
C5 Fe1 C6 C10 -126.41(8) . . . . ?
C7 Fe1 C6 C10 118.37(12) . . . . ?
C2 Fe1 C6 C10 151.8(2) . . . . ?
C9 Fe1 C6 C10 37.73(8) . . . . ?
C4 Fe1 C6 C10 -82.96(10) . . . . ?
C3 Fe1 C6 C10 -46.21(16) . . . . ?
C8 Fe1 C6 C10 81.01(9) . . . . ?
C1 Fe1 C6 C7 72.88(11) . . . . ?
C10 Fe1 C6 C7 -118.37(12) . . . . ?
C5 Fe1 C6 C7 115.23(9) . . . . ?
C2 Fe1 C6 C7 33.4(3) . . . . ?
C9 Fe1 C6 C7 -80.64(9) . . . . ?
C4 Fe1 C6 C7 158.67(9) . . . . ?
C3 Fe1 C6 C7 -164.58(12) . . . . ?
C8 Fe1 C6 C7 -37.36(9) . . . . ?
C1 Fe1 C6 P2 -42.70(12) . . . . ?
C10 Fe1 C6 P2 126.06(13) . . . . ?
C5 Fe1 C6 P2 -0.35(11) . . . . ?
C7 Fe1 C6 P2 -115.57(13) . . . . ?
C2 Fe1 C6 P2 -82.2(3) . . . . ?
C9 Fe1 C6 P2 163.79(11) . . . . ?
C4 Fe1 C6 P2 43.10(11) . . . . ?
C3 Fe1 C6 P2 79.85(15) . . . . ?
C8 Fe1 C6 P2 -152.93(11) . . . . ?
C10 C6 C7 C8 0.15(16) . . . . ?
P2 C6 C7 C8 175.99(10) . . . . ?
Fe1 C6 C7 C8 60.05(10) . . . . ?
C10 C6 C7 Fe1 -59.91(9) . . . . ?
P2 C6 C7 Fe1 115.94(10) . . . . ?
C1 Fe1 C7 C8 112.05(9) . . . . ?
C6 Fe1 C7 C8 -119.10(12) . . . . ?
C10 Fe1 C7 C8 -80.80(9) . . . . ?
C5 Fe1 C7 C8 156.27(9) . . . . ?
C2 Fe1 C7 C8 69.69(11) . . . . ?
C9 Fe1 C7 C8 -36.97(9) . . . . ?
C4 Fe1 C7 C8 -167.18(13) . . . . ?
C3 Fe1 C7 C8 33.3(3) . . . . ?
C1 Fe1 C7 C6 -128.85(9) . . . . ?
C10 Fe1 C7 C6 38.30(8) . . . . ?
C5 Fe1 C7 C6 -84.63(10) . . . . ?
C2 Fe1 C7 C6 -171.21(8) . . . . ?
C9 Fe1 C7 C6 82.13(9) . . . . ?
C4 Fe1 C7 C6 -48.08(18) . . . . ?
C3 Fe1 C7 C6 152.4(2) . . . . ?
C8 Fe1 C7 C6 119.10(12) . . . . ?
C6 C7 C8 C9 -0.16(16) . . . . ?
Fe1 C7 C8 C9 58.81(10) . . . . ?
C6 C7 C8 Fe1 -58.97(10) . . . . ?
C1 Fe1 C8 C7 -86.26(10) . . . . ?
C6 Fe1 C8 C7 38.34(9) . . . . ?
C10 Fe1 C8 C7 82.69(9) . . . . ?
C5 Fe1 C8 C7 -52.56(18) . . . . ?
C2 Fe1 C8 C7 -129.15(9) . . . . ?
C9 Fe1 C8 C7 120.13(13) . . . . ?
C4 Fe1 C8 C7 160.60(19) . . . . ?
C3 Fe1 C8 C7 -169.38(9) . . . . ?
C1 Fe1 C8 C9 153.61(9) . . . . ?
C6 Fe1 C8 C9 -81.79(9) . . . . ?
C10 Fe1 C8 C9 -37.43(9) . . . . ?
C5 Fe1 C8 C9 -172.69(13) . . . . ?
C7 Fe1 C8 C9 -120.13(13) . . . . ?
C2 Fe1 C8 C9 110.72(9) . . . . ?
C4 Fe1 C8 C9 40.5(2) . . . . ?
C3 Fe1 C8 C9 70.49(11) . . . . ?
C7 C8 C9 C10 0.12(16) . . . . ?
Fe1 C8 C9 C10 58.51(10) . . . . ?
C7 C8 C9 Fe1 -58.40(10) . . . . ?
C1 Fe1 C9 C8 -53.31(16) . . . . ?
C6 Fe1 C9 C8 81.77(9) . . . . ?
C10 Fe1 C9 C8 119.92(13) . . . . ?
C5 Fe1 C9 C8 167.6(2) . . . . ?
C7 Fe1 C9 C8 37.09(9) . . . . ?
C2 Fe1 C9 C8 -85.33(10) . . . . ?
C4 Fe1 C9 C8 -166.74(9) . . . . ?
C3 Fe1 C9 C8 -127.50(9) . . . . ?
C1 Fe1 C9 C10 -173.23(11) . . . . ?
C6 Fe1 C9 C10 -38.14(9) . . . . ?
C5 Fe1 C9 C10 47.7(3) . . . . ?
C7 Fe1 C9 C10 -82.83(9) . . . . ?
C2 Fe1 C9 C10 154.75(9) . . . . ?
C4 Fe1 C9 C10 73.34(11) . . . . ?
C3 Fe1 C9 C10 112.58(9) . . . . ?
C8 Fe1 C9 C10 -119.92(13) . . . . ?
C8 C9 C10 C6 -0.03(16) . . . . ?
Fe1 C9 C10 C6 59.14(9) . . . . ?
C8 C9 C10 Fe1 -59.17(10) . . . . ?
C7 C6 C10 C9 -0.07(16) . . . . ?
P2 C6 C10 C9 -175.42(11) . . . . ?
Fe1 C6 C10 C9 -59.93(10) . . . . ?
C7 C6 C10 Fe1 59.86(10) . . . . ?
P2 C6 C10 Fe1 -115.49(12) . . . . ?
C1 Fe1 C10 C9 164.3(3) . . . . ?
C6 Fe1 C10 C9 118.97(12) . . . . ?
C5 Fe1 C10 C9 -165.91(9) . . . . ?
C7 Fe1 C10 C9 80.42(10) . . . . ?
C2 Fe1 C10 C9 -49.20(15) . . . . ?
C4 Fe1 C10 C9 -126.04(9) . . . . ?
C3 Fe1 C10 C9 -83.48(10) . . . . ?
C8 Fe1 C10 C9 37.00(9) . . . . ?
C1 Fe1 C10 C6 45.3(3) . . . . ?
C5 Fe1 C10 C6 75.12(10) . . . . ?
C7 Fe1 C10 C6 -38.55(8) . . . . ?
C2 Fe1 C10 C6 -168.17(11) . . . . ?
C9 Fe1 C10 C6 -118.97(12) . . . . ?
C4 Fe1 C10 C6 114.99(9) . . . . ?
C3 Fe1 C10 C6 157.55(8) . . . . ?
C8 Fe1 C10 C6 -81.97(9) . . . . ?
